data_7006837
loop_
_publ_author_name
'Pask, Christopher M.'
'Camm, Kenneth D.'
'Bullen, Neil J.'
'Carr, Michael J.'
'Clegg, William'
'Kilner, Colin A.'
'Halcrow, Malcolm A.'

_publ_section_title
;
 Two complexes of copper(II) salts with
 5-amino-3-(pyrid-2-yl)-1H-pyrazole, the prototype for a new class of
 ditopic ligand.
;
_journal_issue 5
_journal_name_full 'Dalton transactions (Cambridge, England : 2003)'
_journal_page_first 662
_journal_page_last 664
_journal_paper_doi 10.1039/b514634h
_journal_year 2006
_chemical_formula_moiety 'C16 H16 Br Cu N8, Br, C H4 O'
_chemical_formula_sum 'C17 H20 Br2 Cu N8 O'
_chemical_formula_weight 575.77
_chemical_name_common 'Bis(3-(pyrid-2-yl)-5-aminopyrazole)bromocopper(ii) bromide methanol solvate'
_chemical_name_systematic
;
Bis[3-(pyrid-2-yl)-5-aminopyrazole]bromocopper(II) bromide
methanol solvate
;
_space_group_IT_number 61
_symmetry_cell_setting orthorhombic
_symmetry_space_group_name_Hall '-P 2ac 2ab'
_symmetry_space_group_name_H-M 'P b c a'
_atom_sites_solution_hydrogens geom
_atom_sites_solution_primary direct
_atom_sites_solution_secondary difmap
_audit_creation_method SHELXL-97
_cell_angle_alpha 90.00
_cell_angle_beta 90.00
_cell_angle_gamma 90.00
_cell_formula_units_Z 8
_cell_length_a 8.8159(18)
_cell_length_b 21.777(5)
_cell_length_c 22.260(5)
_cell_measurement_reflns_used 11667
_cell_measurement_temperature 100(2)
_cell_measurement_theta_max 22.16
_cell_measurement_theta_min 2.66
_cell_volume 4273.6(16)
_computing_cell_refinement 'APEX 2 software, Bruker Nonius 2004'
_computing_data_collection 'APEX 2 software, Bruker Nonius 2004'
_computing_data_reduction 'SAINT, Bruker Nonius 2004'
_computing_molecular_graphics 'ORTEX (McArdle, 1995)'
_computing_publication_material 'local program'
_computing_structure_refinement 'SHELXL-97 (Sheldrick, 1997)'
_computing_structure_solution 'SHELXS-97 (Sheldrick, 1990)'
_diffrn_ambient_temperature 100(2)
_diffrn_detector_area_resol_mean '120 microns'
_diffrn_measured_fraction_theta_full 0.972
_diffrn_measured_fraction_theta_max 0.972
_diffrn_measurement_device_type 'Bruker X8 Apex diffractometer'
_diffrn_measurement_method 'Rotation images'
_diffrn_radiation_monochromator graphite
_diffrn_radiation_source 'rotating anode'
_diffrn_radiation_type MoK\a
_diffrn_radiation_wavelength 0.71073
_diffrn_reflns_av_R_equivalents 0.0750
_diffrn_reflns_av_sigmaI/netI 0.0661
_diffrn_reflns_limit_h_max 7
_diffrn_reflns_limit_h_min -9
_diffrn_reflns_limit_k_max 21
_diffrn_reflns_limit_k_min -22
_diffrn_reflns_limit_l_max 23
_diffrn_reflns_limit_l_min -18
_diffrn_reflns_number 11667
_diffrn_reflns_theta_full 22.16
_diffrn_reflns_theta_max 22.16
_diffrn_reflns_theta_min 2.66
_exptl_absorpt_coefficient_mu 4.788
_exptl_absorpt_correction_T_max 1.292
_exptl_absorpt_correction_T_min 0.549
_exptl_absorpt_correction_type multi-scan
_exptl_absorpt_process_details
;
Sheldrick, G. M. (2002). SADABS v. 2.03. University of
G/ottingen, Germany.
;
_exptl_crystal_colour Brown
_exptl_crystal_density_diffrn 1.790
_exptl_crystal_density_method 'not measured'
_exptl_crystal_description Plate
_exptl_crystal_F_000 2280
_exptl_crystal_size_max 0.32
_exptl_crystal_size_mid 0.06
_exptl_crystal_size_min 0.03
_refine_diff_density_max 0.943
_refine_diff_density_min -1.356
_refine_diff_density_rms 0.180
_refine_ls_extinction_method none
_refine_ls_goodness_of_fit_ref 1.042
_refine_ls_hydrogen_treatment constr
_refine_ls_matrix_type full
_refine_ls_number_parameters 264
_refine_ls_number_reflns 2602
_refine_ls_number_restraints 0
_refine_ls_restrained_S_all 1.042
_refine_ls_R_factor_all 0.0945
_refine_ls_R_factor_gt 0.0566
_refine_ls_shift/su_max 0.000
_refine_ls_shift/su_mean 0.000
_refine_ls_structure_factor_coef Fsqd
_refine_ls_weighting_details 'calc w=1/[\s^2^(Fo^2^)+(0.1071P)^2^+4.8832P] where P=(Fo^2^+2Fc^2^)/3'
_refine_ls_weighting_scheme calc
_refine_ls_wR_factor_gt 0.1379
_refine_ls_wR_factor_ref 0.1696
_reflns_number_gt 1834
_reflns_number_total 2602
_reflns_threshold_expression >2sigma(I)
_cod_data_source_file b514634h.txt
_cod_data_source_block c:\datasets\leeds\cp138\cp138
_cod_depositor_comments
;
The following automatic conversions were performed:
'_symmetry_cell_setting' value 'Orthorhombic' changed to 'orthorhombic'
according to '/home/saulius/struct/CIF-dictionaries/cif_core.dic'
dictionary named 'cif_core.dic' version 2.4.1 from 2010-06-29.

Automatic conversion script
Id: cif_fix_enum 1527 2010-12-29 10:47:43Z saulius 
;
_cod_original_cell_volume 4273.5(16)
_cod_database_code 7006837

loop_
_symmetry_equiv_pos_as_xyz
'x, y, z'
'-x+1/2, -y, z+1/2'
'x+1/2, -y+1/2, -z'
'-x, y+1/2, -z+1/2'
'-x, -y, -z'
'x-1/2, y, -z-1/2'
'-x-1/2, y-1/2, z'
'x, -y-1/2, z-1/2'

loop_
_atom_site_label
_atom_site_type_symbol
_atom_site_fract_x
_atom_site_fract_y
_atom_site_fract_z
_atom_site_U_iso_or_equiv
_atom_site_adp_type
_atom_site_occupancy
_atom_site_symmetry_multiplicity
_atom_site_calc_flag
_atom_site_refinement_flags
_atom_site_disorder_assembly
_atom_site_disorder_group
Cu1 Cu 0.76475(13) 0.58183(5) 0.38073(5) 0.0305(4) Uani 1 1 d . . .
N2 N 0.9161(9) 0.6380(4) 0.4186(3) 0.0262(19) Uani 1 1 d . . .
C3 C 0.8992(11) 0.6984(4) 0.4243(4) 0.032(3) Uani 1 1 d . . .
H3 H 0.8099 0.7168 0.4086 0.038 Uiso 1 1 calc R . .
C4 C 1.0044(13) 0.7353(5) 0.4517(4) 0.040(3) Uani 1 1 d . . .
H4 H 0.9890 0.7783 0.4551 0.048 Uiso 1 1 calc R . .
C5 C 1.1335(13) 0.7077(5) 0.4740(4) 0.044(3) Uani 1 1 d . . .
H5 H 1.2084 0.7319 0.4935 0.053 Uiso 1 1 calc R . .
C6 C 1.1545(12) 0.6461(5) 0.4684(4) 0.035(3) Uani 1 1 d . . .
H6 H 1.2436 0.6274 0.4839 0.042 Uiso 1 1 calc R . .
C7 C 1.0453(11) 0.6110(4) 0.4400(4) 0.026(2) Uani 1 1 d . . .
C8 C 1.0501(11) 0.5440(4) 0.4320(4) 0.025(2) Uani 1 1 d . . .
N9 N 0.9264(9) 0.5177(4) 0.4085(3) 0.028(2) Uani 1 1 d . . .
N10 N 0.9587(9) 0.4567(4) 0.4056(3) 0.030(2) Uani 1 1 d . . .
H10 H 0.8962 0.4284 0.3919 0.037 Uiso 1 1 calc R . .
C11 C 1.1015(11) 0.4452(5) 0.4268(4) 0.030(2) Uani 1 1 d . . .
C12 C 1.1627(11) 0.5004(4) 0.4446(4) 0.026(2) Uani 1 1 d . . .
H12 H 1.2599 0.5074 0.4617 0.031 Uiso 1 1 calc R . .
N13 N 1.1599(10) 0.3860(4) 0.4260(4) 0.042(2) Uani 1 1 d . . .
H13A H 1.1049 0.3556 0.4118 0.050 Uiso 1 1 calc R . .
H13B H 1.2519 0.3790 0.4397 0.050 Uiso 1 1 calc R . .
N14 N 0.6365(9) 0.5220(3) 0.3354(3) 0.0294(19) Uani 1 1 d . . .
C15 C 0.5490(11) 0.4803(5) 0.3586(5) 0.036(3) Uani 1 1 d . . .
H15 H 0.5390 0.4789 0.4011 0.044 Uiso 1 1 calc R . .
C16 C 0.4683(12) 0.4372(5) 0.3241(5) 0.044(3) Uani 1 1 d . . .
H16 H 0.4037 0.4077 0.3424 0.053 Uiso 1 1 calc R . .
C17 C 0.4868(12) 0.4393(5) 0.2628(5) 0.044(3) Uani 1 1 d . . .
H17 H 0.4368 0.4103 0.2378 0.052 Uiso 1 1 calc R . .
C18 C 0.5773(11) 0.4834(5) 0.2380(5) 0.040(3) Uani 1 1 d . . .
H18 H 0.5897 0.4853 0.1956 0.048 Uiso 1 1 calc R . .
C19 C 0.6507(11) 0.5251(4) 0.2742(4) 0.031(2) Uani 1 1 d . . .
C20 C 0.7447(11) 0.5761(4) 0.2534(4) 0.031(3) Uani 1 1 d . . .
N21 N 0.7958(9) 0.6146(4) 0.2960(4) 0.036(2) Uani 1 1 d . . .
N22 N 0.8804(10) 0.6577(4) 0.2662(4) 0.037(2) Uani 1 1 d . . .
H22 H 0.9285 0.6881 0.2839 0.044 Uiso 1 1 calc R . .
C23 C 0.8808(11) 0.6475(5) 0.2058(4) 0.036(3) Uani 1 1 d . . .
C24 C 0.7952(11) 0.5956(5) 0.1957(5) 0.035(3) Uani 1 1 d . . .
H24 H 0.7742 0.5768 0.1581 0.042 Uiso 1 1 calc R . .
N25 N 0.9514(10) 0.6862(4) 0.1672(4) 0.048(2) Uani 1 1 d . . .
H25A H 0.9986 0.7189 0.1810 0.058 Uiso 1 1 calc R . .
H25B H 0.9501 0.6787 0.1284 0.058 Uiso 1 1 calc R . .
Br26 Br 0.56922(11) 0.60382(5) 0.46007(4) 0.0366(4) Uani 1 1 d . . .
Br27 Br 0.80991(14) 0.32729(5) 0.36080(5) 0.0502(4) Uani 1 1 d . . .
O28 O 0.9899(9) 0.7706(4) 0.2928(3) 0.054(2) Uani 1 1 d . . .
H28 H 0.9331 0.7945 0.3121 0.064 Uiso 1 1 calc R . .
C29 C 1.1419(14) 0.7817(6) 0.3086(5) 0.061(3) Uani 1 1 d . . .
H29A H 1.1863 0.8113 0.2805 0.091 Uiso 1 1 calc R . .
H29B H 1.1992 0.7432 0.3070 0.091 Uiso 1 1 calc R . .
H29C H 1.1462 0.7985 0.3495 0.091 Uiso 1 1 calc R . .

loop_
_atom_site_aniso_label
_atom_site_aniso_U_11
_atom_site_aniso_U_22
_atom_site_aniso_U_33
_atom_site_aniso_U_23
_atom_site_aniso_U_13
_atom_site_aniso_U_12
Cu1 0.0347(8) 0.0375(8) 0.0193(7) -0.0058(5) -0.0042(6) 0.0005(6)
N2 0.037(5) 0.034(5) 0.008(4) -0.005(3) 0.001(4) 0.001(4)
C3 0.046(7) 0.028(6) 0.020(6) -0.004(4) 0.000(5) 0.002(5)
C4 0.060(8) 0.035(6) 0.025(6) -0.003(5) 0.006(6) 0.002(6)
C5 0.055(8) 0.048(8) 0.028(6) -0.010(5) 0.006(6) -0.010(6)
C6 0.036(7) 0.047(7) 0.022(6) -0.006(5) -0.002(5) -0.002(5)
C7 0.031(6) 0.036(6) 0.012(5) 0.004(4) 0.009(5) -0.001(5)
C8 0.026(6) 0.037(7) 0.013(5) 0.000(4) 0.000(4) 0.000(5)
N9 0.040(5) 0.038(5) 0.007(4) 0.002(3) 0.002(4) 0.001(4)
N10 0.044(6) 0.031(5) 0.017(5) -0.005(3) -0.003(4) -0.001(4)
C11 0.035(7) 0.042(7) 0.015(5) 0.003(4) 0.005(5) 0.008(5)
C12 0.026(6) 0.037(6) 0.015(5) -0.004(4) 0.006(4) -0.007(5)
N13 0.037(6) 0.046(6) 0.041(6) 0.000(4) 0.002(5) 0.005(5)
N14 0.030(5) 0.030(5) 0.028(5) -0.001(4) -0.005(4) 0.003(4)
C15 0.047(7) 0.036(6) 0.026(6) -0.001(5) -0.008(5) 0.005(6)
C16 0.045(7) 0.047(7) 0.039(7) -0.003(5) -0.006(6) -0.011(6)
C17 0.042(7) 0.050(7) 0.040(7) -0.014(6) -0.016(6) -0.004(6)
C18 0.038(7) 0.048(7) 0.033(7) -0.016(5) -0.004(5) -0.002(6)
C19 0.027(6) 0.039(6) 0.028(6) -0.009(5) -0.004(5) 0.010(5)
C20 0.037(6) 0.053(7) 0.005(5) -0.011(5) -0.002(5) 0.008(5)
N21 0.038(5) 0.045(6) 0.026(5) -0.009(4) -0.011(4) -0.001(4)
N22 0.044(6) 0.038(5) 0.029(5) -0.003(4) -0.001(4) -0.011(4)
C23 0.028(6) 0.055(7) 0.025(7) 0.004(5) 0.003(5) 0.012(6)
C24 0.037(7) 0.046(7) 0.022(6) -0.004(5) -0.005(5) 0.006(5)
N25 0.061(6) 0.055(6) 0.029(5) 0.002(5) 0.012(5) -0.007(5)
Br26 0.0343(7) 0.0504(7) 0.0250(6) -0.0059(5) 0.0002(5) 0.0043(5)
Br27 0.0620(9) 0.0470(8) 0.0416(8) 0.0003(5) -0.0037(6) -0.0114(6)
O28 0.054(5) 0.057(5) 0.050(5) -0.012(4) 0.001(4) -0.004(4)
C29 0.072(9) 0.066(9) 0.045(8) -0.003(6) 0.001(7) 0.011(7)

loop_
_atom_type_symbol
_atom_type_description
_atom_type_scat_dispersion_real
_atom_type_scat_dispersion_imag
_atom_type_scat_source
C C 0.0033 0.0016 'International Tables Vol C Tables 4.2.6.8 and 6.1.1.4'
H H 0.0000 0.0000 'International Tables Vol C Tables 4.2.6.8 and 6.1.1.4'
N N 0.0061 0.0033 'International Tables Vol C Tables 4.2.6.8 and 6.1.1.4'
O O 0.0106 0.0060 'International Tables Vol C Tables 4.2.6.8 and 6.1.1.4'
Cu Cu 0.3201 1.2651 'International Tables Vol C Tables 4.2.6.8 and 6.1.1.4'
Br Br -0.2901 2.4595 'International Tables Vol C Tables 4.2.6.8 and 6.1.1.4'

loop_
_geom_angle_atom_site_label_1
_geom_angle_atom_site_label_2
_geom_angle_atom_site_label_3
_geom_angle
_geom_angle_site_symmetry_1
_geom_angle_site_symmetry_3
_geom_angle_publ_flag
N2 Cu1 N14 172.1(3) . . ?
N2 Cu1 N21 95.0(3) . . ?
N14 Cu1 N21 80.6(3) . . ?
N2 Cu1 N9 80.1(3) . . ?
N14 Cu1 N9 95.7(3) . . ?
N21 Cu1 N9 114.6(3) . . ?
N2 Cu1 Br26 92.6(2) . . ?
N14 Cu1 Br26 95.2(2) . . ?
N21 Cu1 Br26 132.6(2) . . ?
N9 Cu1 Br26 112.8(2) . . ?
C3 N2 C7 119.0(8) . . ?
C3 N2 Cu1 124.8(6) . . ?
C7 N2 Cu1 116.2(6) . . ?
N2 C3 C4 123.2(9) . . ?
N2 C3 H3 118.4 . . ?
C4 C3 H3 118.4 . . ?
C3 C4 C5 117.5(10) . . ?
C3 C4 H4 121.2 . . ?
C5 C4 H4 121.2 . . ?
C6 C5 C4 120.6(10) . . ?
C6 C5 H5 119.7 . . ?
C4 C5 H5 119.7 . . ?
C5 C6 C7 119.6(10) . . ?
C5 C6 H6 120.2 . . ?
C7 C6 H6 120.2 . . ?
N2 C7 C6 120.1(9) . . ?
N2 C7 C8 114.1(8) . . ?
C6 C7 C8 125.8(9) . . ?
N9 C8 C12 111.4(8) . . ?
N9 C8 C7 116.7(8) . . ?
C12 C8 C7 131.9(9) . . ?
C8 N9 N10 105.5(7) . . ?
C8 N9 Cu1 112.6(6) . . ?
N10 N9 Cu1 141.4(6) . . ?
N9 N10 C11 110.7(8) . . ?
N9 N10 H10 124.6 . . ?
C11 N10 H10 124.6 . . ?
N10 C11 C12 107.6(8) . . ?
N10 C11 N13 120.4(9) . . ?
C12 C11 N13 132.0(10) . . ?
C11 C12 C8 104.8(8) . . ?
C11 C12 H12 127.6 . . ?
C8 C12 H12 127.6 . . ?
C11 N13 H13A 120.0 . . ?
C11 N13 H13B 120.0 . . ?
H13A N13 H13B 120.0 . . ?
C15 N14 C19 119.0(8) . . ?
C15 N14 Cu1 126.3(7) . . ?
C19 N14 Cu1 114.7(6) . . ?
N14 C15 C16 123.4(10) . . ?
N14 C15 H15 118.3 . . ?
C16 C15 H15 118.3 . . ?
C17 C16 C15 117.3(10) . . ?
C17 C16 H16 121.3 . . ?
C15 C16 H16 121.3 . . ?
C18 C17 C16 119.7(10) . . ?
C18 C17 H17 120.2 . . ?
C16 C17 H17 120.2 . . ?
C17 C18 C19 120.1(10) . . ?
C17 C18 H18 119.9 . . ?
C19 C18 H18 119.9 . . ?
N14 C19 C18 120.5(9) . . ?
N14 C19 C20 113.9(8) . . ?
C18 C19 C20 125.6(9) . . ?
N21 C20 C24 110.2(9) . . ?
N21 C20 C19 116.2(8) . . ?
C24 C20 C19 133.7(9) . . ?
C20 N21 N22 105.6(8) . . ?
C20 N21 Cu1 112.9(7) . . ?
N22 N21 Cu1 139.6(6) . . ?
C23 N22 N21 111.5(8) . . ?
C23 N22 H22 124.2 . . ?
N21 N22 H22 124.2 . . ?
N25 C23 N22 121.7(10) . . ?
N25 C23 C24 131.2(10) . . ?
N22 C23 C24 107.1(9) . . ?
C23 C24 C20 105.6(9) . . ?
C23 C24 H24 127.2 . . ?
C20 C24 H24 127.2 . . ?
C23 N25 H25A 120.0 . . ?
C23 N25 H25B 120.0 . . ?
H25A N25 H25B 120.0 . . ?
C29 O28 H28 109.5 . . ?
O28 C29 H29A 109.5 . . ?
O28 C29 H29B 109.5 . . ?
H29A C29 H29B 109.5 . . ?
O28 C29 H29C 109.5 . . ?
H29A C29 H29C 109.5 . . ?
H29B C29 H29C 109.5 . . ?

loop_
_geom_bond_atom_site_label_1
_geom_bond_atom_site_label_2
_geom_bond_distance
_geom_bond_site_symmetry_2
_geom_bond_publ_flag
Cu1 N2 1.996(8) . ?
Cu1 N14 1.998(8) . ?
Cu1 N21 2.035(9) . ?
Cu1 N9 2.089(8) . ?
Cu1 Br26 2.5140(16) . ?
N2 C3 1.330(12) . ?
N2 C7 1.367(12) . ?
C3 C4 1.371(14) . ?
C3 H3 0.9500 . ?
C4 C5 1.381(15) . ?
C4 H4 0.9500 . ?
C5 C6 1.358(14) . ?
C5 H5 0.9500 . ?
C6 C7 1.383(13) . ?
C6 H6 0.9500 . ?
C7 C8 1.470(13) . ?
C8 N9 1.339(11) . ?
C8 C12 1.403(13) . ?
N9 N10 1.361(10) . ?
N10 C11 1.367(12) . ?
N10 H10 0.8800 . ?
C11 C12 1.376(13) . ?
C11 N13 1.388(12) . ?
C12 H12 0.9500 . ?
N13 H13A 0.8800 . ?
N13 H13B 0.8800 . ?
N14 C15 1.298(12) . ?
N14 C19 1.370(11) . ?
C15 C16 1.406(14) . ?
C15 H15 0.9500 . ?
C16 C17 1.376(14) . ?
C16 H16 0.9500 . ?
C17 C18 1.365(15) . ?
C17 H17 0.9500 . ?
C18 C19 1.377(13) . ?
C18 H18 0.9500 . ?
C19 C20 1.460(14) . ?
C20 N21 1.344(12) . ?
C20 C24 1.425(14) . ?
N21 N22 1.369(11) . ?
N22 C23 1.363(12) . ?
N22 H22 0.8800 . ?
C23 N25 1.355(13) . ?
C23 C24 1.376(14) . ?
C24 H24 0.9500 . ?
N25 H25A 0.8800 . ?
N25 H25B 0.8800 . ?
O28 C29 1.406(13) . ?
O28 H28 0.8400 . ?
C29 H29A 0.9800 . ?
C29 H29B 0.9800 . ?
C29 H29C 0.9800 . ?

loop_
_geom_hbond_atom_site_label_D
_geom_hbond_atom_site_label_H
_geom_hbond_atom_site_label_A
_geom_hbond_distance_DH
_geom_hbond_distance_HA
_geom_hbond_distance_DA
_geom_hbond_angle_DHA
_geom_hbond_site_symmetry_A
N10 H10 Br27 0.88 2.43 3.263(8) 158.1 .
N13 H13A Br27 0.88 2.90 3.642(9) 142.5 .
N13 H13B Br26 0.88 2.76 3.491(9) 141.6 5_766
N22 H22 O28 0.88 1.89 2.708(11) 154.6 .
N25 H25A Br27 0.88 3.05 3.776(9) 141.5 4_755
N25 H25B Br26 0.88 2.76 3.510(9) 143.6 6_656
O28 H28 Br27 0.84 2.51 3.287(8) 155.2 7_765
